data_4313181
loop_
_publ_author_name
'Masahito Kodera'
'Yuuji Kajita'
'Yoshimitsu Tachi'
'Koji Kano'

_publ_section_title
;
 Structural Modulation of Cu(I) and Cu(II) Complexes of Sterically
 Hindered Tripyridine Ligands by the Bridgehead Alkyl Groups
;
_journal_name_full 'Inorganic Chemistry'
_journal_page_first 1193
_journal_page_last 1203
_journal_paper_doi 10.1021/ic026008m
_journal_volume 42
_journal_year 2003
_chemical_formula_moiety 'C19 H19 Cu N5 O6 '
_chemical_formula_sum 'C19 H19 Cu N5 O6'
_chemical_formula_weight 476.93
_space_group_IT_number 14
_symmetry_cell_setting monoclinic
_symmetry_Int_Tables_number 14
_symmetry_space_group_name_Hall '-P 2ybc'
_symmetry_space_group_name_H-M 'P 1 21/c 1'
_cell_angle_alpha 90
_cell_angle_beta 97.30(1)
_cell_angle_gamma 90
_cell_formula_units_Z 4
_cell_length_a 8.570(2)
_cell_length_b 13.921(2)
_cell_length_c 16.878(1)
_cell_measurement_reflns_used 25
_cell_measurement_temperature 296.2
_cell_measurement_theta_max 15.0
_cell_measurement_theta_min 14.7
_cell_volume 1997.3(6)
_computing_cell_refinement 'MSC/AFC Diffractometer Control'
_computing_data_collection 'MSC/AFC Diffractometer Control'
_computing_data_reduction 'teXsan for Windows version 1.06 (MSC, 1997-1999)'
_computing_publication_material 'teXsan for Windows version 1.06 (MSC, 1997-1999)'
_computing_structure_refinement 'teXsan for Windows version 1.06 (MSC, 1997-1999)'
_computing_structure_solution
;
SIR92 (Altomare, et. al. 1994)
;
_diffrn_ambient_temperature 296.2
_diffrn_measurement_device 'Rigaku AFC7R'
_diffrn_measurement_method \w-2\q
_diffrn_orient_matrix_UB_11 0.01765
_diffrn_orient_matrix_UB_12 0.03692
_diffrn_orient_matrix_UB_13 -0.04891
_diffrn_orient_matrix_UB_21 0.03280
_diffrn_orient_matrix_UB_22 0.05730
_diffrn_orient_matrix_UB_23 0.03380
_diffrn_orient_matrix_UB_31 0.11158
_diffrn_orient_matrix_UB_32 -0.02268
_diffrn_orient_matrix_UB_33 0.00579
_diffrn_radiation_detector 'scintillation counter'
_diffrn_radiation_monochromator graphite
_diffrn_radiation_source 'Rigaku rotating anode'
_diffrn_radiation_type 'Mo K\a'
_diffrn_radiation_wavelength 0.7107
_diffrn_reflns_av_R_equivalents 0.03710
_diffrn_reflns_av_sigmaI/netI 0.115
_diffrn_reflns_limit_h_max 11
_diffrn_reflns_limit_h_min 0
_diffrn_reflns_limit_k_max 18
_diffrn_reflns_limit_k_min 0
_diffrn_reflns_limit_l_max 21
_diffrn_reflns_limit_l_min -21
_diffrn_reflns_number 5086
_diffrn_reflns_reduction_process 'Lp corrections applied'
_diffrn_reflns_theta_max 27.50
_diffrn_reflns_theta_min 2.55
_diffrn_standards_decay_% 0.31
_diffrn_standards_interval_count 150
_diffrn_standards_number 3
_exptl_absorpt_coefficient_mu 1.142
_exptl_absorpt_correction_T_max 1.000
_exptl_absorpt_correction_T_min 0.734
_exptl_absorpt_correction_type
;
\y scans (North,Phillips & Matthews, 1968)
;
_exptl_crystal_colour blue
_exptl_crystal_density_diffrn 1.586
_exptl_crystal_density_meas ?
_exptl_crystal_description prismatic
_exptl_crystal_F_000 980.00
_exptl_crystal_size_max 0.35
_exptl_crystal_size_mid 0.30
_exptl_crystal_size_min 0.20
_refine_diff_density_max 0.74
_refine_diff_density_min -0.37
_refine_ls_extinction_coef 0.00000037(3)
_refine_ls_extinction_expression 'equ(3) Acta Cryst.(1968) A24, p213.'
_refine_ls_extinction_method 'Zachariasen (1967)'
_refine_ls_goodness_of_fit_all 0.741
_refine_ls_goodness_of_fit_ref 0.740
_refine_ls_hydrogen_treatment noref
_refine_ls_matrix_type full
_refine_ls_number_constraints 0
_refine_ls_number_parameters 281
_refine_ls_number_reflns 2491
_refine_ls_number_restraints 0
_refine_ls_R_factor_all 0.0370
_refine_ls_R_factor_gt 0.0370
_refine_ls_shift/su_max 0.0100
_refine_ls_shift/su_mean 0.0004
_refine_ls_structure_factor_coef F
_refine_ls_weighting_details unit
_refine_ls_weighting_scheme sigma
_refine_ls_wR_factor_all 0.0380
_refine_ls_wR_factor_ref 0.0380
_reflns_number_gt 2491
_reflns_number_total 4777
_reflns_threshold_expression I>3.00\s(I)
_cod_data_source_file ic026008m_7.cif
_cod_data_source_block '_master_file_afc7*.xtl____'
_cod_depositor_comments
;
The following automatic conversions were performed:

'_exptl_crystal_density_meas' value 'not measured' was changed to '?'
- the value is perceived as not measured.

Automatic conversion script
Id: cif_fix_values 3008 2015-01-20 13:52:24Z robertas 
;
_cod_original_cell_volume 1997.3(5)
_cod_original_sg_symbol_H-M 'P 21/c '
_cod_original_formula_sum 'C19 H19 Cu N5 O6 '
_cod_database_code 4313181

loop_
_symmetry_equiv_pos_as_xyz
'   +x,   +y,   +z'
'   -x,1/2+y,1/2-z'
'   -x,   -y,   -z'
'   +x,1/2-y,1/2+z'

loop_
_atom_site_label
_atom_site_fract_x
_atom_site_fract_y
_atom_site_fract_z
_atom_site_U_iso_or_equiv
_atom_site_occupancy
_atom_site_refinement_flags
_atom_site_adp_type
_atom_site_calc_flag
_atom_site_calc_attached_atom
Cu(1) 0.86468(6) 0.21930(4) 0.82389(4) 0.0295(1) 1.000 . Uani d ?
O(1) 0.9980(3) 0.2244(3) 0.9295(2) 0.0381(9) 1.000 . Uani d ?
O(2) 1.2371(5) 0.2382(4) 0.9845(3) 0.090(2) 1.000 . Uani d ?
O(3) 1.1813(4) 0.2619(3) 0.8577(3) 0.054(1) 1.000 . Uani d ?
O(4) 0.9957(4) 0.1047(3) 0.8063(2) 0.042(1) 1.000 . Uani d ?
O(5) 0.8159(5) 0.0244(3) 0.7323(3) 0.071(2) 1.000 . Uani d ?
O(6) 1.0306(6) -0.0445(3) 0.7809(3) 0.079(2) 1.000 . Uani d ?
N(1) 0.6651(4) 0.1291(3) 0.8638(2) 0.031(1) 1.000 . Uani d ?
N(2) 0.7384(4) 0.3397(3) 0.8468(2) 0.030(1) 1.000 . Uani d ?
N(3) 0.7683(4) 0.2347(3) 0.7101(2) 0.031(1) 1.000 . Uani d ?
N(4) 1.1448(5) 0.2411(4) 0.9236(3) 0.044(1) 1.000 . Uani d ?
N(5) 0.9444(5) 0.0259(3) 0.7723(3) 0.047(1) 1.000 . Uani d ?
C(1) 0.8236(7) 0.0241(4) 0.9586(4) 0.054(2) 1.000 . Uani d ?
C(2) 0.6731(6) 0.0479(4) 0.9066(3) 0.038(1) 1.000 . Uani d ?
C(3) 0.5449(7) -0.0136(4) 0.9030(4) 0.047(2) 1.000 . Uani d ?
C(4) 0.4080(6) 0.0079(4) 0.8562(4) 0.048(2) 1.000 . Uani d ?
C(5) 0.3997(5) 0.0926(4) 0.8134(3) 0.040(1) 1.000 . Uani d ?
C(6) 0.5300(5) 0.1510(3) 0.8190(3) 0.030(1) 1.000 . Uani d ?
C(7) 0.9645(7) 0.4342(4) 0.9070(4) 0.049(2) 1.000 . Uani d ?
C(8) 0.7913(6) 0.4202(4) 0.8864(3) 0.038(1) 1.000 . Uani d ?
C(9) 0.6866(8) 0.4894(4) 0.9058(4) 0.052(2) 1.000 . Uani d ?
C(10) 0.5288(7) 0.4789(4) 0.8844(4) 0.055(2) 1.000 . Uani d ?
C(11) 0.4748(6) 0.3991(4) 0.8409(3) 0.042(2) 1.000 . Uani d ?
C(12) 0.5823(5) 0.3303(3) 0.8231(3) 0.032(1) 1.000 . Uani d ?
C(13) 1.0235(6) 0.2366(4) 0.6596(3) 0.049(2) 1.000 . Uani d ?
C(14) 0.8476(6) 0.2345(4) 0.6461(3) 0.035(1) 1.000 . Uani d ?
C(15) 0.7676(7) 0.2356(4) 0.5691(3) 0.045(2) 1.000 . Uani d ?
C(16) 0.6057(7) 0.2354(4) 0.5576(3) 0.049(2) 1.000 . Uani d ?
C(17) 0.5263(6) 0.2373(4) 0.6232(3) 0.039(1) 1.000 . Uani d ?
C(18) 0.6082(5) 0.2379(3) 0.6990(3) 0.031(1) 1.000 . Uani d ?
C(19) 0.5252(5) 0.2450(3) 0.7724(3) 0.031(1) 1.000 . Uani d ?
H(1) 0.8321 -0.0433 0.9654 0.063 1.000 . Uiso c ?
H(2) 0.8246 0.0544 1.0090 0.063 1.000 . Uiso c ?
H(3) 0.9105 0.0470 0.9337 0.063 1.000 . Uiso c ?
H(4) 0.5526 -0.0715 0.9340 0.055 1.000 . Uiso c ?
H(5) 0.3203 -0.0344 0.8521 0.057 1.000 . Uiso c ?
H(6) 0.3055 0.1108 0.7804 0.046 1.000 . Uiso c ?
H(7) 1.0183 0.3982 0.8720 0.058 1.000 . Uiso c ?
H(8) 0.9942 0.4119 0.9609 0.058 1.000 . Uiso c ?
H(9) 0.9887 0.5000 0.9043 0.058 1.000 . Uiso c ?
H(10) 0.7258 0.5453 0.9342 0.061 1.000 . Uiso c ?
H(11) 0.4573 0.5252 0.8998 0.065 1.000 . Uiso c ?
H(12) 0.3659 0.3913 0.8227 0.050 1.000 . Uiso c ?
H(13) 1.0632 0.1729 0.6648 0.057 1.000 . Uiso c ?
H(14) 1.0577 0.2712 0.7076 0.057 1.000 . Uiso c ?
H(15) 1.0624 0.2674 0.6160 0.057 1.000 . Uiso c ?
H(16) 0.8248 0.2368 0.5242 0.053 1.000 . Uiso c ?
H(17) 0.5499 0.2337 0.5054 0.059 1.000 . Uiso c ?
H(18) 0.4143 0.2379 0.6164 0.045 1.000 . Uiso c ?
H(19) 0.4170 0.2567 0.7538 0.036 1.000 . Uiso c ?

loop_
_atom_site_aniso_label
_atom_site_aniso_U_11
_atom_site_aniso_U_22
_atom_site_aniso_U_33
_atom_site_aniso_U_12
_atom_site_aniso_U_13
_atom_site_aniso_U_23
Cu(1) 0.0217(2) 0.0355(3) 0.0304(3) 0.0022(3) 0.0007(2) -0.0034(3)
O(1) 0.029(2) 0.052(2) 0.033(2) -0.005(2) 0.002(1) -0.003(2)
O(2) 0.044(2) 0.146(5) 0.071(3) -0.007(3) -0.029(2) -0.006(3)
O(3) 0.042(2) 0.060(3) 0.065(3) -0.015(2) 0.024(2) -0.010(2)
O(4) 0.031(2) 0.037(2) 0.054(2) 0.001(2) -0.003(2) -0.013(2)
O(5) 0.042(2) 0.065(3) 0.103(4) -0.003(2) -0.008(2) -0.037(3)
O(6) 0.092(4) 0.046(3) 0.094(4) 0.022(3) -0.012(3) -0.013(3)
N(1) 0.025(2) 0.035(2) 0.034(2) -0.001(2) 0.007(2) 0.003(2)
N(2) 0.031(2) 0.031(2) 0.028(2) 0.002(2) 0.007(2) 0.000(2)
N(3) 0.027(2) 0.033(2) 0.033(2) -0.002(2) 0.002(2) -0.002(2)
N(4) 0.029(2) 0.055(3) 0.047(2) -0.003(2) -0.003(2) -0.006(2)
N(5) 0.040(3) 0.043(3) 0.056(3) 0.001(2) 0.003(2) -0.007(2)
C(1) 0.047(3) 0.051(4) 0.061(4) 0.002(3) -0.003(3) 0.020(3)
C(2) 0.036(3) 0.037(3) 0.041(3) 0.002(2) 0.006(2) 0.009(2)
C(3) 0.052(3) 0.035(3) 0.056(4) -0.008(3) 0.009(3) 0.006(3)
C(4) 0.037(3) 0.049(3) 0.058(4) -0.016(3) 0.011(3) 0.001(3)
C(5) 0.026(2) 0.044(3) 0.051(3) -0.002(2) 0.007(2) -0.002(3)
C(6) 0.025(2) 0.034(3) 0.033(2) 0.003(2) 0.008(2) -0.000(2)
C(7) 0.048(3) 0.040(3) 0.058(4) -0.011(3) 0.000(3) -0.013(3)
C(8) 0.045(3) 0.037(3) 0.034(3) -0.000(2) 0.009(2) 0.000(2)
C(9) 0.067(4) 0.032(3) 0.058(4) -0.000(3) 0.016(3) -0.009(3)
C(10) 0.056(4) 0.037(3) 0.077(5) 0.011(3) 0.027(3) -0.004(3)
C(11) 0.036(3) 0.036(3) 0.057(3) 0.011(2) 0.012(2) 0.007(3)
C(12) 0.030(2) 0.033(3) 0.033(3) -0.001(2) 0.009(2) 0.007(2)
C(13) 0.037(3) 0.065(4) 0.047(3) -0.003(3) 0.016(2) 0.001(3)
C(14) 0.037(2) 0.034(3) 0.036(3) 0.001(2) 0.008(2) -0.001(2)
C(15) 0.057(3) 0.051(4) 0.030(3) -0.002(3) 0.011(2) -0.001(2)
C(16) 0.061(3) 0.052(4) 0.032(3) 0.003(3) -0.005(2) -0.001(3)
C(17) 0.035(3) 0.037(3) 0.043(3) 0.001(2) -0.004(2) 0.002(2)
C(18) 0.031(2) 0.025(2) 0.035(2) 0.001(2) -0.001(2) 0.002(2)
C(19) 0.022(2) 0.034(3) 0.037(3) 0.003(2) -0.000(2) 0.003(2)

loop_
_atom_type_symbol
_atom_type_oxidation_number
_atom_type_number_in_cell
_atom_type_scat_dispersion_real
_atom_type_scat_dispersion_imag
_atom_type_scat_source
C 0 76 0.002 0.002
;International Tables for Crystallography
(1992, Vol. C, Table 6.1.1.2)
;
H 0 76 0.000 0.000
;International Tables for Crystallography
(1992, Vol. C, Table 6.1.1.2)
;
N 0 20 0.004 0.003
;International Tables for Crystallography
(1992, Vol. C, Table 6.1.1.2)
;
O 0 24 0.008 0.006
;International Tables for Crystallography
(1992, Vol. C, Table 6.1.1.2)
;
Cu 0 4 0.263 1.266
;International Tables for Crystallography
(1992, Vol. C, Tables 4.2.6.8 and 6.1.1.1)
;

loop_
_geom_angle_atom_site_label_1
_geom_angle_atom_site_label_2
_geom_angle_atom_site_label_3
_geom_angle
_geom_angle_site_symmetry_1
_geom_angle_site_symmetry_2
_geom_angle_site_symmetry_3
_geom_angle_publ_flag
O(1) Cu(1) O(4) 83.8(1) . . . ?
O(1) Cu(1) N(1) 97.0(1) . . . ?
O(1) Cu(1) N(2) 93.3(1) . . . ?
O(1) Cu(1) N(3) 166.8(1) . . . ?
O(4) Cu(1) N(1) 93.5(1) . . . ?
O(4) Cu(1) N(2) 177.0(1) . . . ?
O(4) Cu(1) N(3) 96.5(1) . . . ?
N(1) Cu(1) N(2) 87.8(1) . . . ?
N(1) Cu(1) N(3) 96.2(1) . . . ?
N(2) Cu(1) N(3) 86.0(1) . . . ?
Cu(1) O(1) N(4) 112.9(3) . . . ?
Cu(1) O(4) N(5) 125.4(3) . . . ?
Cu(1) N(1) C(2) 129.2(3) . . . ?
Cu(1) N(1) C(6) 109.5(3) . . . ?
C(2) N(1) C(6) 118.7(4) . . . ?
Cu(1) N(2) C(8) 128.1(3) . . . ?
Cu(1) N(2) C(12) 112.9(3) . . . ?
C(8) N(2) C(12) 118.8(4) . . . ?
Cu(1) N(3) C(14) 125.5(3) . . . ?
Cu(1) N(3) C(18) 114.9(3) . . . ?
C(14) N(3) C(18) 119.5(3) . . . ?
O(1) N(4) O(2) 117.6(4) . . . ?
O(1) N(4) O(3) 118.3(4) . . . ?
O(2) N(4) O(3) 124.1(4) . . . ?
O(4) N(5) O(5) 119.7(4) . . . ?
O(4) N(5) O(6) 117.5(4) . . . ?
O(5) N(5) O(6) 122.8(4) . . . ?
C(2) C(1) H(1) 109.7 . . . no
C(2) C(1) H(2) 109.6 . . . no
C(2) C(1) H(3) 109.2 . . . no
H(1) C(1) H(2) 109.9 . . . no
H(1) C(1) H(3) 109.3 . . . no
H(2) C(1) H(3) 109.1 . . . no
N(1) C(2) C(1) 118.9(4) . . . ?
N(1) C(2) C(3) 120.7(4) . . . ?
C(1) C(2) C(3) 120.4(4) . . . ?
C(2) C(3) C(4) 120.6(4) . . . ?
C(2) C(3) H(4) 119.7 . . . no
C(4) C(3) H(4) 119.7 . . . no
C(3) C(4) C(5) 118.3(4) . . . ?
C(3) C(4) H(5) 121.4 . . . no
C(5) C(4) H(5) 120.3 . . . no
C(4) C(5) C(6) 118.8(4) . . . ?
C(4) C(5) H(6) 121.0 . . . no
C(6) C(5) H(6) 120.2 . . . no
N(1) C(6) C(5) 122.8(4) . . . ?
N(1) C(6) C(19) 117.0(3) . . . ?
C(5) C(6) C(19) 120.2(4) . . . ?
C(8) C(7) H(7) 109.7 . . . no
C(8) C(7) H(8) 108.3 . . . no
C(8) C(7) H(9) 109.5 . . . no
H(7) C(7) H(8) 109.2 . . . no
H(7) C(7) H(9) 111.2 . . . no
H(8) C(7) H(9) 109.0 . . . no
N(2) C(8) C(7) 118.9(4) . . . ?
N(2) C(8) C(9) 120.5(4) . . . ?
C(7) C(8) C(9) 120.6(4) . . . ?
C(8) C(9) C(10) 121.0(5) . . . ?
C(8) C(9) H(10) 119.4 . . . no
C(10) C(9) H(10) 119.6 . . . no
C(9) C(10) C(11) 118.8(4) . . . ?
C(9) C(10) H(11) 120.6 . . . no
C(11) C(10) H(11) 120.6 . . . no
C(10) C(11) C(12) 119.0(4) . . . ?
C(10) C(11) H(12) 120.9 . . . no
C(12) C(11) H(12) 120.2 . . . no
N(2) C(12) C(11) 121.9(4) . . . ?
N(2) C(12) C(19) 118.7(4) . . . ?
C(11) C(12) C(19) 119.3(4) . . . ?
C(14) C(13) H(13) 109.8 . . . no
C(14) C(13) H(14) 109.5 . . . no
C(14) C(13) H(15) 109.7 . . . no
H(13) C(13) H(14) 109.1 . . . no
H(13) C(13) H(15) 109.6 . . . no
H(14) C(13) H(15) 109.2 . . . no
N(3) C(14) C(13) 118.6(4) . . . ?
N(3) C(14) C(15) 120.7(4) . . . ?
C(13) C(14) C(15) 120.7(4) . . . ?
C(14) C(15) C(16) 120.1(4) . . . ?
C(14) C(15) H(16) 120.1 . . . no
C(16) C(15) H(16) 119.9 . . . no
C(15) C(16) C(17) 118.7(4) . . . ?
C(15) C(16) H(17) 120.9 . . . no
C(17) C(16) H(17) 120.4 . . . no
C(16) C(17) C(18) 120.2(4) . . . ?
C(16) C(17) H(18) 119.9 . . . no
C(18) C(17) H(18) 119.9 . . . no
N(3) C(18) C(17) 120.8(4) . . . ?
N(3) C(18) C(19) 117.5(3) . . . ?
C(17) C(18) C(19) 121.7(4) . . . ?
C(6) C(19) C(12) 113.5(3) . . . ?
C(6) C(19) C(18) 112.5(3) . . . ?
C(6) C(19) H(19) 106.2 . . . no
C(12) C(19) C(18) 111.3(3) . . . ?
C(12) C(19) H(19) 106.5 . . . no
C(18) C(19) H(19) 106.2 . . . no

loop_
_geom_bond_atom_site_label_1
_geom_bond_atom_site_label_2
_geom_bond_distance
_geom_bond_site_symmetry_1
_geom_bond_site_symmetry_2
_geom_bond_publ_flag
Cu(1) O(1) 1.992(3) . . ?
Cu(1) O(4) 1.995(3) . . ?
Cu(1) N(1) 2.291(3) . . ?
Cu(1) N(2) 2.058(3) . . ?
Cu(1) N(3) 2.003(3) . . ?
O(1) N(4) 1.295(4) . . ?
O(2) N(4) 1.216(5) . . ?
O(3) N(4) 1.228(5) . . ?
O(4) N(5) 1.289(5) . . ?
O(5) N(5) 1.217(5) . . ?
O(6) N(5) 1.225(5) . . ?
N(1) C(2) 1.339(5) . . ?
N(1) C(6) 1.335(5) . . ?
N(2) C(8) 1.353(5) . . ?
N(2) C(12) 1.354(5) . . ?
N(3) C(14) 1.347(5) . . ?
N(3) C(18) 1.362(5) . . ?
C(1) C(2) 1.502(6) . . ?
C(1) H(1) 0.95 . . no
C(1) H(2) 0.95 . . no
C(1) H(3) 0.95 . . no
C(2) C(3) 1.388(6) . . ?
C(3) C(4) 1.363(7) . . ?
C(3) H(4) 0.96 . . no
C(4) C(5) 1.380(7) . . ?
C(4) H(5) 0.95 . . no
C(5) C(6) 1.375(5) . . ?
C(5) H(6) 0.95 . . no
C(6) C(19) 1.523(6) . . ?
C(7) C(8) 1.494(6) . . ?
C(7) H(7) 0.94 . . no
C(7) H(8) 0.96 . . no
C(7) H(9) 0.94 . . no
C(8) C(9) 1.383(7) . . ?
C(9) C(10) 1.363(7) . . ?
C(9) H(10) 0.95 . . no
C(10) C(11) 1.379(7) . . ?
C(10) H(11) 0.95 . . no
C(11) C(12) 1.388(6) . . ?
C(11) H(12) 0.95 . . no
C(12) C(19) 1.508(6) . . ?
C(13) C(14) 1.497(6) . . ?
C(13) H(13) 0.95 . . no
C(13) H(14) 0.95 . . no
C(13) H(15) 0.95 . . no
C(14) C(15) 1.390(6) . . ?
C(15) C(16) 1.376(7) . . ?
C(15) H(16) 0.95 . . no
C(16) C(17) 1.371(6) . . ?
C(16) H(17) 0.95 . . no
C(17) C(18) 1.380(5) . . ?
C(17) H(18) 0.95 . . no
C(18) C(19) 1.508(6) . . ?
C(19) H(19) 0.95 . . no

loop_
_geom_contact_atom_site_label_1
_geom_contact_atom_site_label_2
_geom_contact_distance
_geom_contact_site_symmetry_1
_geom_contact_site_symmetry_2
_geom_contact_publ_flag
O(1) H(16) 2.3769 . 4 no
O(1) C(15) 3.309(5) . 4 no
O(2) H(18) 2.5520 . 4_655 no
O(2) H(17) 2.6875 . 4_655 no
O(2) H(15) 2.8314 . 4 no
O(2) H(1) 2.9254 . 3_757 no
O(2) C(17) 3.204(5) . 4_655 no
O(2) C(16) 3.263(6) . 4_655 no
O(3) H(12) 2.5159 . 1_655 no
O(3) H(6) 2.7598 . 1_655 no
O(3) H(19) 2.8392 . 1_655 no
O(3) C(5) 3.158(5) . 1_655 no
O(3) C(11) 3.199(6) . 1_655 no
O(3) C(19) 3.447(5) . 1_655 no
O(3) C(6) 3.498(5) . 1_655 no
O(4) H(6) 2.7462 . 1_655 no
O(4) C(5) 3.453(5) . 1_655 no
O(5) H(12) 2.5208 . 2_646 no
O(5) H(7) 2.9744 . 2_746 no
O(5) H(11) 3.0215 . 2_646 no
O(5) H(9) 3.0366 . 2_746 no
O(5) C(11) 3.161(5) . 2_646 no
O(5) C(10) 3.395(7) . 2_646 no
O(5) C(7) 3.431(7) . 2_746 no
O(6) H(5) 2.6210 . 1_655 no
O(6) H(7) 2.6840 . 2_746 no
O(6) H(14) 2.6882 . 2_746 no
O(6) C(7) 3.191(7) . 2_746 no
O(6) C(13) 3.259(7) . 2_746 no
O(6) C(4) 3.401(6) . 1_655 no
O(6) C(8) 3.412(6) . 2_746 no
O(6) C(14) 3.426(6) . 2_746 no
O(6) N(2) 3.500(5) . 2_746 no
O(6) N(3) 3.518(5) . 2_746 no
N(5) C(7) 3.464(7) . 2_746 no
C(1) H(3) 2.9024 . 3_757 no
C(1) C(1) 3.24(1) . 3_757 no
C(3) C(3) 3.48(1) . 3_657 no
C(3) C(17) 3.540(7) . 2_646 no
C(16) H(4) 3.0225 . 2_656 no
C(17) H(4) 2.8826 . 2_656 no
C(17) H(11) 2.9832 . 2_646 no
H(1) H(3) 2.6104 . 3_757 no
H(8) H(9) 2.5723 . 3_767 no
H(9) H(13) 2.6863 . 2_756 no

loop_
_geom_torsion_atom_site_label_1
_geom_torsion_atom_site_label_2
_geom_torsion_atom_site_label_3
_geom_torsion_atom_site_label_4
_geom_torsion_site_symmetry_1
_geom_torsion_site_symmetry_2
_geom_torsion_site_symmetry_3
_geom_torsion_site_symmetry_4
_geom_torsion
_geom_torsion_publ_flag
Cu(1) O(1) N(4) O(2) . . . . -174.5(4) no
Cu(1) O(1) N(4) O(3) . . . . 8.0(5) no
Cu(1) O(4) N(5) O(5) . . . . 16.7(6) no
Cu(1) O(4) N(5) O(6) . . . . -164.7(4) no
Cu(1) N(1) C(2) C(1) . . . . 21.5(6) no
Cu(1) N(1) C(2) C(3) . . . . -158.2(4) no
Cu(1) N(1) C(6) C(5) . . . . 162.0(3) no
Cu(1) N(1) C(6) C(19) . . . . -17.6(4) no
Cu(1) N(2) C(8) C(7) . . . . 10.1(6) no
Cu(1) N(2) C(8) C(9) . . . . -171.3(4) no
Cu(1) N(2) C(12) C(11) . . . . 172.8(3) no
Cu(1) N(2) C(12) C(19) . . . . -10.1(4) no
Cu(1) N(3) C(14) C(13) . . . . -8.9(6) no
Cu(1) N(3) C(14) C(15) . . . . 173.2(3) no
Cu(1) N(3) C(18) C(17) . . . . -172.6(3) no
Cu(1) N(3) C(18) C(19) . . . . 9.1(5) no
O(1) Cu(1) O(4) N(5) . . . . 139.5(4) no
O(1) Cu(1) N(1) C(2) . . . . -48.0(4) no
O(1) Cu(1) N(1) C(6) . . . . 150.6(3) no
O(1) Cu(1) N(2) C(8) . . . . 37.3(4) no
O(1) Cu(1) N(2) C(12) . . . . -137.6(3) no
O(1) Cu(1) N(3) C(14) . . . . 42.4(8) no
O(1) Cu(1) N(3) C(18) . . . . -142.9(5) no
O(4) Cu(1) O(1) N(4) . . . . 64.3(3) no
O(4) Cu(1) N(1) C(2) . . . . 36.1(4) no
O(4) Cu(1) N(1) C(6) . . . . -125.2(3) no
O(4) Cu(1) N(2) C(8) . . . . 19(3) no
O(4) Cu(1) N(2) C(12) . . . . -156(2) no
O(4) Cu(1) N(3) C(14) . . . . -48.4(4) no
O(4) Cu(1) N(3) C(18) . . . . 126.4(3) no
N(1) Cu(1) O(1) N(4) . . . . 157.1(3) no
N(1) Cu(1) O(4) N(5) . . . . 42.8(4) no
N(1) Cu(1) N(2) C(8) . . . . 134.2(3) no
N(1) Cu(1) N(2) C(12) . . . . -40.7(3) no
N(1) Cu(1) N(3) C(14) . . . . -142.6(3) no
N(1) Cu(1) N(3) C(18) . . . . 32.1(3) no
N(1) C(2) C(3) C(4) . . . . -0.4(8) no
N(1) C(6) C(5) C(4) . . . . 0.3(7) no
N(1) C(6) C(19) C(12) . . . . -50.8(5) no
N(1) C(6) C(19) C(18) . . . . 76.8(4) no
N(2) Cu(1) O(1) N(4) . . . . -114.8(3) no
N(2) Cu(1) O(4) N(5) . . . . 158(2) no
N(2) Cu(1) N(1) C(2) . . . . -141.1(4) no
N(2) Cu(1) N(1) C(6) . . . . 57.5(3) no
N(2) Cu(1) N(3) C(14) . . . . 130.0(4) no
N(2) Cu(1) N(3) C(18) . . . . -55.2(3) no
N(2) C(8) C(9) C(10) . . . . -1.3(8) no
N(2) C(12) C(11) C(10) . . . . -0.3(7) no
N(2) C(12) C(19) C(6) . . . . 73.9(5) no
N(2) C(12) C(19) C(18) . . . . -54.3(5) no
N(3) Cu(1) O(1) N(4) . . . . -27.9(7) no
N(3) Cu(1) O(4) N(5) . . . . -53.8(4) no
N(3) Cu(1) N(1) C(2) . . . . 133.1(4) no
N(3) Cu(1) N(1) C(6) . . . . -28.2(3) no
N(3) Cu(1) N(2) C(8) . . . . -129.4(4) no
N(3) Cu(1) N(2) C(12) . . . . 55.7(3) no
N(3) C(14) C(15) C(16) . . . . -1.0(7) no
N(3) C(18) C(17) C(16) . . . . -1.4(6) no
N(3) C(18) C(19) C(6) . . . . -73.2(4) no
N(3) C(18) C(19) C(12) . . . . 55.5(5) no
C(1) C(2) N(1) C(6) . . . . -178.6(4) no
C(1) C(2) C(3) C(4) . . . . 179.8(5) no
C(2) N(1) C(6) C(5) . . . . -1.6(6) no
C(2) N(1) C(6) C(19) . . . . 178.9(4) no
C(2) C(3) C(4) C(5) . . . . -0.8(8) no
C(3) C(2) N(1) C(6) . . . . 1.6(6) no
C(3) C(4) C(5) C(6) . . . . 0.9(7) no
C(4) C(5) C(6) C(19) . . . . 179.9(4) no
C(5) C(6) C(19) C(12) . . . . 129.7(4) no
C(5) C(6) C(19) C(18) . . . . -102.8(4) no
C(6) C(19) C(12) C(11) . . . . -109.0(4) no
C(6) C(19) C(18) C(17) . . . . 108.5(4) no
C(7) C(8) N(2) C(12) . . . . -175.3(4) no
C(7) C(8) C(9) C(10) . . . . 177.3(5) no
C(8) N(2) C(12) C(11) . . . . -2.6(6) no
C(8) N(2) C(12) C(19) . . . . 174.4(4) no
C(8) C(9) C(10) C(11) . . . . -1.6(8) no
C(9) C(8) N(2) C(12) . . . . 3.4(6) no
C(9) C(10) C(11) C(12) . . . . 2.4(8) no
C(10) C(11) C(12) C(19) . . . . -177.3(4) no
C(11) C(12) C(19) C(18) . . . . 122.8(4) no
C(12) C(19) C(18) C(17) . . . . -122.8(4) no
C(13) C(14) N(3) C(18) . . . . 176.6(4) no
C(13) C(14) C(15) C(16) . . . . -178.9(5) no
C(14) N(3) C(18) C(17) . . . . 2.5(6) no
C(14) N(3) C(18) C(19) . . . . -175.8(4) no
C(14) C(15) C(16) C(17) . . . . 2.1(8) no
C(15) C(14) N(3) C(18) . . . . -1.4(6) no
C(15) C(16) C(17) C(18) . . . . -1.0(7) no
C(16) C(17) C(18) C(19) . . . . 176.9(4) no
